data_7022003
loop_
_publ_author_name
'Ku, Ka Wai'
'Au, Chi Wai'
'Chan, Hoi-Shan'
'Lee, Hung Kay'

_publ_section_title
;
 Divalent europium and ytterbium complexes supported by a bulky 2-pyridyl
 amido ligand: synthesis, structure and reactivity studies.
;
_journal_issue 8
_journal_name_full 'Dalton transactions (Cambridge, England : 2003)'
_journal_page_first 2841
_journal_page_last 2852
_journal_paper_doi 10.1039/c2dt30333g
_journal_volume 42
_journal_year 2013
_chemical_formula_sum 'C58 H77 Eu K N6 O'
_chemical_formula_weight 1065.32
_chemical_name_systematic
;
?
;
_space_group_IT_number 2
_symmetry_cell_setting triclinic
_symmetry_space_group_name_Hall '-P 1'
_symmetry_space_group_name_H-M 'P -1'
_atom_sites_solution_hydrogens geom
_atom_sites_solution_primary direct
_atom_sites_solution_secondary difmap
_audit_creation_method SHELXL-97
_cell_angle_alpha 98.072(3)
_cell_angle_beta 99.164(3)
_cell_angle_gamma 112.940(3)
_cell_formula_units_Z 2
_cell_length_a 11.870(2)
_cell_length_b 13.542(2)
_cell_length_c 22.292(4)
_cell_measurement_reflns_used 174
_cell_measurement_temperature 293(2)
_cell_measurement_theta_max 15
_cell_measurement_theta_min 15
_cell_volume 3176.0(9)
_computing_cell_refinement 'BRUKER SMART CCD DIFFRACTOMETER'
_computing_data_collection 'BRUKER SMART CCD DIFFRACTOMETER'
_computing_data_reduction 'BRUKER SMART CCD DIFFRACTOMETER'
_computing_molecular_graphics 'SIEMENS SHELXTL'
_computing_publication_material 'SIEMENS SHELXTL'
_computing_structure_refinement 'SHELXL-97 (Sheldrick, 2008)'
_computing_structure_solution 'SHELXS-97 (Sheldrick, 2008)'
_diffrn_ambient_temperature 293(2)
_diffrn_measured_fraction_theta_full 0.994
_diffrn_measured_fraction_theta_max 0.994
_diffrn_measurement_device_type 'BRUKER SMART CCD DIFFRACTOMETER'
_diffrn_measurement_method 'PHI & OMEGA SCAN'
_diffrn_radiation_monochromator graphite
_diffrn_radiation_source 'fine-focus sealed tube'
_diffrn_radiation_type MoK\a
_diffrn_radiation_wavelength 0.71073
_diffrn_reflns_av_R_equivalents 0.0354
_diffrn_reflns_av_sigmaI/netI 0.0645
_diffrn_reflns_limit_h_max 14
_diffrn_reflns_limit_h_min -13
_diffrn_reflns_limit_k_max 16
_diffrn_reflns_limit_k_min -16
_diffrn_reflns_limit_l_max 26
_diffrn_reflns_limit_l_min -26
_diffrn_reflns_number 17254
_diffrn_reflns_theta_full 25.00
_diffrn_reflns_theta_max 25.00
_diffrn_reflns_theta_min 0.95
_exptl_absorpt_coefficient_mu 1.090
_exptl_absorpt_correction_T_max 0.7356
_exptl_absorpt_correction_T_min 0.6116
_exptl_absorpt_correction_type empirical
_exptl_crystal_colour red
_exptl_crystal_density_diffrn 1.114
_exptl_crystal_density_method 'not measured'
_exptl_crystal_description block
_exptl_crystal_F_000 1114
_exptl_crystal_size_max 0.50
_exptl_crystal_size_mid 0.40
_exptl_crystal_size_min 0.30
_platon_squeeze_details
;
;
_refine_diff_density_max 1.153
_refine_diff_density_min -0.348
_refine_diff_density_rms 0.075
_refine_ls_extinction_method none
_refine_ls_goodness_of_fit_ref 0.976
_refine_ls_hydrogen_treatment riding
_refine_ls_matrix_type full
_refine_ls_number_parameters 641
_refine_ls_number_reflns 11114
_refine_ls_number_restraints 57
_refine_ls_restrained_S_all 0.987
_refine_ls_R_factor_all 0.0582
_refine_ls_R_factor_gt 0.0434
_refine_ls_shift/su_max 0.006
_refine_ls_shift/su_mean 0.000
_refine_ls_structure_factor_coef Fsqd
_refine_ls_weighting_details 'calc w=1/[\s^2^(Fo^2^)+(0.0539P)^2^+0.0000P] where P=(Fo^2^+2Fc^2^)/3'
_refine_ls_weighting_scheme calc
_refine_ls_wR_factor_gt 0.0990
_refine_ls_wR_factor_ref 0.1051
_reflns_number_gt 8868
_reflns_number_total 11114
_reflns_threshold_expression >2sigma(I)
_cod_data_source_file c2dt30333g.txt
_cod_data_source_block kkw371
_cod_depositor_comments
;
The following automatic conversions were performed:

'_symmetry_cell_setting' value 'Triclinic' changed to 'triclinic'
according to /home/saulius/struct/CIF-dictionaries/cif_core.dic
dictionary named 'cif_core.dic' version 2.4.2 from 2011-04-26.

Automatic conversion script
Id: cif_fix_values 1891 2012-01-12 08:04:46Z andrius 
;
_cod_original_cell_volume 3175.8(9)
_cod_original_sg_symbol_H-M P-1
_cod_database_code 7022003

loop_
_symmetry_equiv_pos_as_xyz
'x, y, z'
'-x, -y, -z'

loop_
_atom_site_label
_atom_site_type_symbol
_atom_site_fract_x
_atom_site_fract_y
_atom_site_fract_z
_atom_site_U_iso_or_equiv
_atom_site_adp_type
_atom_site_occupancy
_atom_site_symmetry_multiplicity
_atom_site_calc_flag
_atom_site_refinement_flags
_atom_site_disorder_assembly
_atom_site_disorder_group
Eu1 Eu 0.818287(17) 0.514407(16) 0.243565(9) 0.04675(9) Uani 1 1 d . . .
K1 K 0.95327(11) 0.80435(9) 0.26225(5) 0.0742(3) Uani 1 1 d . . .
N1 N 0.6085(3) 0.3430(3) 0.21574(16) 0.0544(8) Uani 1 1 d . . .
N2 N 0.7712(3) 0.3278(3) 0.27646(15) 0.0536(8) Uani 1 1 d . . .
N3 N 0.8180(3) 0.6424(3) 0.34095(14) 0.0485(7) Uani 1 1 d . A .
N4 N 1.0139(3) 0.6579(3) 0.33521(14) 0.0533(8) Uani 1 1 d . A .
N5 N 0.9517(3) 0.6291(3) 0.16842(14) 0.0532(8) Uani 1 1 d . A .
N6 N 0.7501(3) 0.6085(3) 0.15917(14) 0.0504(8) Uani 1 1 d . A .
C1 C 0.4841(4) 0.2961(3) 0.1767(2) 0.0563(10) Uani 1 1 d . . .
C2 C 0.3844(4) 0.3074(4) 0.1988(2) 0.0672(12) Uani 1 1 d . . .
C3 C 0.2678(4) 0.2671(4) 0.1584(3) 0.0831(15) Uani 1 1 d . . .
H3A H 0.2017 0.2743 0.1731 0.100 Uiso 1 1 calc R . .
C4 C 0.2464(5) 0.2170(5) 0.0977(3) 0.0872(16) Uani 1 1 d . . .
H4A H 0.1670 0.1913 0.0713 0.105 Uiso 1 1 calc R . .
C5 C 0.3422(5) 0.2048(4) 0.0757(2) 0.0824(15) Uani 1 1 d . . .
H5A H 0.3270 0.1694 0.0344 0.099 Uiso 1 1 calc R . .
C6 C 0.4632(4) 0.2445(4) 0.1142(2) 0.0633(11) Uani 1 1 d . . .
C7 C 0.5673(5) 0.2323(4) 0.0877(2) 0.0738(13) Uani 1 1 d . . .
H7A H 0.6445 0.2679 0.1210 0.089 Uiso 1 1 calc R . .
C8 C 0.5412(7) 0.1108(6) 0.0688(4) 0.139(3) Uani 1 1 d . . .
H8A H 0.5282 0.0774 0.1039 0.208 Uiso 1 1 calc R . .
H8B H 0.6118 0.1051 0.0554 0.208 Uiso 1 1 calc R . .
H8C H 0.4673 0.0738 0.0353 0.208 Uiso 1 1 calc R . .
C9 C 0.5905(7) 0.2912(7) 0.0344(3) 0.129(3) Uani 1 1 d . . .
H9A H 0.6089 0.3673 0.0487 0.193 Uiso 1 1 calc R . .
H9B H 0.5168 0.2578 0.0007 0.193 Uiso 1 1 calc R . .
H9C H 0.6605 0.2855 0.0202 0.193 Uiso 1 1 calc R . .
C10 C 0.4040(5) 0.3621(5) 0.2664(2) 0.0848(15) Uani 1 1 d . . .
H10A H 0.4949 0.4024 0.2835 0.102 Uiso 1 1 calc R . .
C11 C 0.3546(7) 0.2772(6) 0.3042(3) 0.132(2) Uani 1 1 d . . .
H11A H 0.3940 0.2274 0.3006 0.198 Uiso 1 1 calc R . .
H11B H 0.2652 0.2369 0.2890 0.198 Uiso 1 1 calc R . .
H11C H 0.3733 0.3134 0.3472 0.198 Uiso 1 1 calc R . .
C12 C 0.3458(6) 0.4466(6) 0.2741(3) 0.120(2) Uani 1 1 d . . .
H12A H 0.3794 0.5010 0.2506 0.180 Uiso 1 1 calc R . .
H12B H 0.3660 0.4816 0.3173 0.180 Uiso 1 1 calc R . .
H12C H 0.2560 0.4092 0.2590 0.180 Uiso 1 1 calc R . .
C13 C 0.6482(4) 0.2786(3) 0.24354(18) 0.0530(10) Uani 1 1 d . . .
C14 C 0.5741(5) 0.1655(4) 0.2435(2) 0.0789(14) Uani 1 1 d . . .
H14A H 0.4905 0.1298 0.2214 0.095 Uiso 1 1 calc R . .
C15 C 0.6282(6) 0.1120(5) 0.2763(3) 0.1010(18) Uani 1 1 d . . .
H15A H 0.5813 0.0387 0.2763 0.121 Uiso 1 1 calc R . .
C16 C 0.7522(6) 0.1647(5) 0.3097(3) 0.0963(18) Uani 1 1 d . . .
H16A H 0.7882 0.1279 0.3328 0.116 Uiso 1 1 calc R . .
C17 C 0.8210(5) 0.2715(4) 0.3082(2) 0.0704(12) Uani 1 1 d . . .
C18 C 0.9561(5) 0.3357(5) 0.3432(3) 0.0999(19) Uani 1 1 d . . .
H18A H 0.9866 0.4087 0.3359 0.150 Uiso 1 1 calc R . .
H18B H 1.0058 0.2999 0.3291 0.150 Uiso 1 1 calc R . .
H18C H 0.9621 0.3393 0.3870 0.150 Uiso 1 1 calc R . .
C19 C 0.7273(4) 0.6409(3) 0.37662(18) 0.0525(10) Uani 1 1 d . . .
C20 C 0.6601(4) 0.7048(4) 0.3661(2) 0.0620(11) Uani 1 1 d . A .
C21 C 0.5697(5) 0.7017(4) 0.3997(2) 0.0781(14) Uani 1 1 d . . .
H21A H 0.5254 0.7442 0.3932 0.094 Uiso 1 1 calc R A .
C22 C 0.5451(5) 0.6372(5) 0.4422(3) 0.0897(16) Uani 1 1 d . A .
H22A H 0.4859 0.6371 0.4650 0.108 Uiso 1 1 calc R . .
C23 C 0.6083(5) 0.5725(5) 0.4510(2) 0.0851(15) Uani 1 1 d . . .
H23A H 0.5897 0.5275 0.4793 0.102 Uiso 1 1 calc R A .
C24 C 0.6994(4) 0.5725(4) 0.4188(2) 0.0656(12) Uani 1 1 d . A .
C25 C 0.7626(5) 0.4959(4) 0.4309(2) 0.0760(13) Uani 1 1 d . . .
H25A H 0.8255 0.5067 0.4058 0.091 Uiso 1 1 calc R A .
C26 C 0.6680(6) 0.3759(4) 0.4114(3) 0.0917(16) Uani 1 1 d . A .
H26A H 0.6263 0.3593 0.3683 0.138 Uiso 1 1 calc R . .
H26B H 0.6070 0.3629 0.4364 0.138 Uiso 1 1 calc R . .
H26C H 0.7111 0.3296 0.4173 0.138 Uiso 1 1 calc R . .
C27 C 0.8298(6) 0.5193(5) 0.4995(3) 0.108(2) Uani 1 1 d . A .
H27A H 0.8914 0.5943 0.5124 0.162 Uiso 1 1 calc R . .
H27B H 0.8707 0.4711 0.5044 0.162 Uiso 1 1 calc R . .
H27C H 0.7693 0.5069 0.5248 0.162 Uiso 1 1 calc R . .
C28 C 0.6892(4) 0.7811(4) 0.3224(2) 0.0725(13) Uani 1 1 d . A .
H28 H 0.7135 0.7458 0.2884 0.087 Uiso 1 1 calc R . .
C29 C 0.5754(6) 0.8008(6) 0.2919(3) 0.110(2) Uani 1 1 d . . .
H29A H 0.5166 0.7882 0.3180 0.164 Uiso 1 1 calc R A .
H29B H 0.5351 0.7511 0.2518 0.164 Uiso 1 1 calc R . .
H29C H 0.6040 0.8752 0.2868 0.164 Uiso 1 1 calc R . .
C30 C 0.8016(6) 0.8875(4) 0.3540(3) 0.0995(18) Uani 1 1 d . A .
H30A H 0.8194 0.9350 0.3253 0.149 Uiso 1 1 calc R . .
H30B H 0.8732 0.8725 0.3674 0.149 Uiso 1 1 calc R . .
H30C H 0.7839 0.9226 0.3895 0.149 Uiso 1 1 calc R . .
C31 C 0.9379(4) 0.6770(3) 0.37158(17) 0.0512(9) Uani 1 1 d . A .
C32 C 0.9933(5) 0.7335(4) 0.4345(2) 0.0722(13) Uani 1 1 d . . .
H32A H 0.9455 0.7519 0.4594 0.087 Uiso 1 1 calc R A .
C33 C 1.1174(6) 0.7609(5) 0.4585(2) 0.0917(17) Uani 1 1 d . A .
H33A H 1.1535 0.7975 0.5000 0.110 Uiso 1 1 calc R . .
C34 C 1.1895(5) 0.7353(5) 0.4224(3) 0.0879(16) Uani 1 1 d . . .
H34A H 1.2730 0.7508 0.4394 0.106 Uiso 1 1 calc R A .
C35 C 1.1361(4) 0.6863(4) 0.3608(2) 0.0682(12) Uani 1 1 d . A .
C36 C 1.2093(5) 0.6576(6) 0.3167(3) 0.109(2) Uani 1 1 d . . .
H36A H 1.1552 0.6242 0.2757 0.163 Uiso 1 1 calc R A .
H36B H 1.2398 0.6071 0.3311 0.163 Uiso 1 1 calc R . .
H36C H 1.2791 0.7233 0.3152 0.163 Uiso 1 1 calc R . .
C37 C 1.0538(4) 0.6329(4) 0.14091(18) 0.0593(11) Uani 1 1 d . . .
C38 C 1.0631(4) 0.5350(4) 0.11955(19) 0.0664(12) Uani 1 1 d . A .
C39 C 1.1687(6) 0.5375(6) 0.0989(2) 0.0920(17) Uani 1 1 d . . .
H39A H 1.1758 0.4724 0.0857 0.110 Uiso 1 1 calc R A .
C40 C 1.2630(6) 0.6376(7) 0.0982(3) 0.108(2) Uani 1 1 d . A .
H40A H 1.3349 0.6397 0.0857 0.130 Uiso 1 1 calc R . .
C41 C 1.2513(5) 0.7324(6) 0.1156(3) 0.0992(18) Uani 1 1 d . . .
H41A H 1.3140 0.7985 0.1131 0.119 Uiso 1 1 calc R A .
C42 C 1.1477(5) 0.7336(5) 0.1372(2) 0.0785(14) Uani 1 1 d . A .
C43 C 1.1370(6) 0.8407(5) 0.1545(3) 0.1016(18) Uani 1 1 d D A .
H43 H 1.0513 0.8225 0.1598 0.122 Uiso 1 1 calc R . .
C44 C 1.1553(9) 0.9061(7) 0.1037(4) 0.167(3) Uani 1 1 d DU . .
H44A H 1.2151 0.8943 0.0827 0.250 Uiso 1 1 calc R A .
H44B H 1.1860 0.9829 0.1222 0.250 Uiso 1 1 calc R . .
H44C H 1.0763 0.8822 0.0743 0.250 Uiso 1 1 calc R . .
C45 C 1.2266(7) 0.9078(7) 0.2171(4) 0.170(3) Uani 1 1 d DU A .
H45A H 1.2187 0.9756 0.2277 0.254 Uiso 1 1 calc R . .
H45B H 1.3116 0.9234 0.2144 0.254 Uiso 1 1 calc R . .
H45C H 1.2061 0.8667 0.2486 0.254 Uiso 1 1 calc R . .
C46 C 0.9604(5) 0.4248(4) 0.1194(2) 0.0767(14) Uani 1 1 d D . .
H46A H 0.8823 0.4344 0.1173 0.092 Uiso 1 1 calc R A .
C47 C 0.9355(6) 0.3314(5) 0.0637(3) 0.111(2) Uani 1 1 d D A .
H47A H 0.9169 0.3531 0.0255 0.166 Uiso 1 1 calc R . .
H47B H 0.8652 0.2663 0.0655 0.166 Uiso 1 1 calc R . .
H47C H 1.0087 0.3168 0.0656 0.166 Uiso 1 1 calc R . .
C48 C 0.9886(5) 0.3907(5) 0.1807(2) 0.0904(16) Uani 1 1 d D A .
H48A H 1.0041 0.4493 0.2151 0.136 Uiso 1 1 calc R . .
H48B H 1.0615 0.3755 0.1830 0.136 Uiso 1 1 calc R . .
H48C H 0.9178 0.3259 0.1824 0.136 Uiso 1 1 calc R . .
C49 C 0.8474(4) 0.6211(3) 0.13074(18) 0.0538(10) Uani 1 1 d . A .
C50 C 0.8308(5) 0.6249(4) 0.06661(19) 0.0679(12) Uani 1 1 d . . .
H50A H 0.8959 0.6343 0.0465 0.082 Uiso 1 1 calc R A .
C51 C 0.7160(6) 0.6143(5) 0.0353(2) 0.0892(16) Uani 1 1 d . A .
H51A H 0.7033 0.6161 -0.0068 0.107 Uiso 1 1 calc R . .
C52 C 0.6192(5) 0.6012(4) 0.0646(2) 0.0797(14) Uani 1 1 d . . .
H52A H 0.5424 0.5957 0.0431 0.096 Uiso 1 1 calc R A .
C53 C 0.6382(4) 0.5963(4) 0.1263(2) 0.0645(12) Uani 1 1 d . A .
C54 C 0.5346(4) 0.5743(5) 0.1597(3) 0.0870(16) Uani 1 1 d . . .
H54A H 0.5660 0.5751 0.2023 0.130 Uiso 1 1 calc R A .
H54B H 0.4675 0.5035 0.1400 0.130 Uiso 1 1 calc R . .
H54C H 0.5039 0.6300 0.1584 0.130 Uiso 1 1 calc R . .
O1 O 0.8934(5) 0.9383(4) 0.2002(2) 0.1220(15) Uani 1 1 d . A .
C55 C 0.7801(17) 0.8918(10) 0.1557(8) 0.119(6) Uani 0.554(19) 1 d PD A 1
H55A H 0.7109 0.8856 0.1752 0.143 Uiso 0.554(19) 1 calc PR A 1
H55B H 0.7650 0.8190 0.1339 0.143 Uiso 0.554(19) 1 calc PR A 1
C56 C 0.7918(18) 0.9692(12) 0.1100(7) 0.140(7) Uani 0.554(19) 1 d PDU A 1
H56A H 0.7921 0.9338 0.0692 0.168 Uiso 0.554(19) 1 calc PR A 1
H56B H 0.7231 0.9915 0.1060 0.168 Uiso 0.554(19) 1 calc PR A 1
C57 C 0.915(2) 1.0662(17) 0.1392(9) 0.194(10) Uani 0.554(19) 1 d PDU A 1
H57A H 0.9072 1.1348 0.1397 0.233 Uiso 0.554(19) 1 calc PR A 1
H57B H 0.9791 1.0654 0.1170 0.233 Uiso 0.554(19) 1 calc PR A 1
C58 C 0.948(2) 1.0510(9) 0.2052(8) 0.131(10) Uani 0.554(19) 1 d PD A 1
H58A H 1.0386 1.0808 0.2208 0.157 Uiso 0.554(19) 1 calc PR A 1
H58B H 0.9141 1.0874 0.2331 0.157 Uiso 0.554(19) 1 calc PR A 1
C55' C 0.831(3) 0.899(2) 0.1299(15) 0.197(15) Uani 0.446(19) 1 d PDU A 2
H55C H 0.7826 0.8203 0.1163 0.237 Uiso 0.446(19) 1 calc PR A 2
H55D H 0.8891 0.9266 0.1037 0.237 Uiso 0.446(19) 1 calc PR A 2
C56' C 0.7504(18) 0.964(2) 0.1392(17) 0.201(14) Uani 0.446(19) 1 d PDU A 2
H56C H 0.6966 0.9596 0.1005 0.242 Uiso 0.446(19) 1 calc PR A 2
H56D H 0.7008 0.9414 0.1696 0.242 Uiso 0.446(19) 1 calc PR A 2
C57' C 0.862(2) 1.0759(12) 0.1640(9) 0.132(8) Uani 0.446(19) 1 d PD A 2
H57C H 0.8385 1.1277 0.1878 0.158 Uiso 0.446(19) 1 calc PR A 2
H57D H 0.8956 1.1061 0.1304 0.158 Uiso 0.446(19) 1 calc PR A 2
C58' C 0.955(3) 1.048(3) 0.206(2) 0.24(3) Uani 0.446(19) 1 d PDU A 2
H58C H 1.0324 1.0650 0.1912 0.288 Uiso 0.446(19) 1 calc PR A 2
H58D H 0.9760 1.0873 0.2486 0.288 Uiso 0.446(19) 1 calc PR A 2

loop_
_atom_site_aniso_label
_atom_site_aniso_U_11
_atom_site_aniso_U_22
_atom_site_aniso_U_33
_atom_site_aniso_U_23
_atom_site_aniso_U_13
_atom_site_aniso_U_12
Eu1 0.04494(12) 0.04342(13) 0.05125(13) 0.01269(9) 0.01087(9) 0.01741(9)
K1 0.0926(8) 0.0630(6) 0.0742(6) 0.0244(5) 0.0310(6) 0.0328(6)
N1 0.0520(19) 0.0437(19) 0.068(2) 0.0166(16) 0.0103(16) 0.0207(16)
N2 0.055(2) 0.052(2) 0.0572(19) 0.0160(16) 0.0107(16) 0.0264(17)
N3 0.0497(19) 0.052(2) 0.0481(17) 0.0160(15) 0.0177(15) 0.0225(16)
N4 0.0484(19) 0.055(2) 0.0540(19) 0.0124(16) 0.0092(16) 0.0202(16)
N5 0.0523(19) 0.059(2) 0.0499(18) 0.0138(16) 0.0144(16) 0.0239(17)
N6 0.0501(19) 0.0458(19) 0.0565(19) 0.0119(15) 0.0092(16) 0.0224(15)
C1 0.050(2) 0.040(2) 0.072(3) 0.017(2) 0.004(2) 0.0136(19)
C2 0.046(2) 0.061(3) 0.090(3) 0.020(3) 0.012(2) 0.017(2)
C3 0.050(3) 0.079(4) 0.116(4) 0.024(3) 0.014(3) 0.024(3)
C4 0.056(3) 0.082(4) 0.102(4) 0.012(3) -0.005(3) 0.019(3)
C5 0.080(4) 0.079(4) 0.079(3) 0.011(3) -0.002(3) 0.034(3)
C6 0.061(3) 0.051(3) 0.073(3) 0.016(2) 0.008(2) 0.020(2)
C7 0.081(3) 0.072(3) 0.064(3) 0.004(2) 0.004(2) 0.036(3)
C8 0.163(7) 0.105(5) 0.175(7) 0.015(5) 0.059(6) 0.082(5)
C9 0.120(5) 0.183(8) 0.133(6) 0.079(6) 0.062(5) 0.088(6)
C10 0.057(3) 0.106(4) 0.083(3) 0.011(3) 0.018(3) 0.029(3)
C11 0.145(6) 0.134(6) 0.108(5) 0.032(5) 0.047(5) 0.043(5)
C12 0.114(5) 0.117(5) 0.135(5) 0.000(4) 0.034(4) 0.062(4)
C13 0.062(3) 0.039(2) 0.056(2) 0.0090(19) 0.013(2) 0.021(2)
C14 0.081(3) 0.048(3) 0.098(4) 0.021(3) 0.006(3) 0.022(2)
C15 0.116(5) 0.057(3) 0.138(5) 0.050(3) 0.030(4) 0.035(3)
C16 0.118(5) 0.085(4) 0.110(4) 0.045(4) 0.019(4) 0.064(4)
C17 0.084(3) 0.074(3) 0.066(3) 0.025(3) 0.012(3) 0.046(3)
C18 0.102(4) 0.115(5) 0.095(4) 0.036(4) -0.008(3) 0.066(4)
C19 0.053(2) 0.050(2) 0.055(2) 0.0130(19) 0.0192(19) 0.0186(19)
C20 0.062(3) 0.058(3) 0.068(3) 0.013(2) 0.025(2) 0.024(2)
C21 0.074(3) 0.076(3) 0.102(4) 0.021(3) 0.039(3) 0.042(3)
C22 0.099(4) 0.091(4) 0.104(4) 0.036(3) 0.066(3) 0.044(3)
C23 0.100(4) 0.092(4) 0.088(3) 0.042(3) 0.054(3) 0.047(3)
C24 0.070(3) 0.068(3) 0.068(3) 0.026(2) 0.035(2) 0.028(2)
C25 0.091(3) 0.079(4) 0.077(3) 0.040(3) 0.039(3) 0.041(3)
C26 0.119(5) 0.080(4) 0.095(4) 0.033(3) 0.041(4) 0.050(4)
C27 0.123(5) 0.109(5) 0.095(4) 0.048(4) 0.016(4) 0.047(4)
C28 0.079(3) 0.066(3) 0.093(3) 0.031(3) 0.036(3) 0.041(3)
C29 0.132(5) 0.128(5) 0.129(5) 0.056(4) 0.055(4) 0.098(5)
C30 0.117(5) 0.060(3) 0.125(5) 0.026(3) 0.049(4) 0.031(3)
C31 0.054(2) 0.052(2) 0.048(2) 0.0185(19) 0.0145(19) 0.019(2)
C32 0.071(3) 0.075(3) 0.056(3) 0.008(2) 0.015(2) 0.018(3)
C33 0.087(4) 0.092(4) 0.063(3) 0.007(3) -0.006(3) 0.015(3)
C34 0.062(3) 0.099(4) 0.082(4) 0.016(3) -0.007(3) 0.023(3)
C35 0.047(2) 0.069(3) 0.082(3) 0.018(3) 0.006(2) 0.020(2)
C36 0.047(3) 0.128(5) 0.139(5) 0.000(4) 0.014(3) 0.037(3)
C37 0.057(2) 0.076(3) 0.052(2) 0.018(2) 0.020(2) 0.031(2)
C38 0.068(3) 0.088(4) 0.057(3) 0.022(2) 0.020(2) 0.043(3)
C39 0.100(4) 0.125(5) 0.094(4) 0.045(4) 0.047(3) 0.076(4)
C40 0.082(4) 0.168(7) 0.121(5) 0.070(5) 0.059(4) 0.076(5)
C41 0.074(4) 0.130(6) 0.108(4) 0.053(4) 0.048(3) 0.039(4)
C42 0.066(3) 0.093(4) 0.081(3) 0.032(3) 0.032(3) 0.029(3)
C43 0.100(4) 0.078(4) 0.116(5) 0.026(4) 0.052(4) 0.015(3)
C44 0.205(7) 0.130(6) 0.209(7) 0.082(5) 0.115(6) 0.076(5)
C45 0.121(5) 0.143(6) 0.195(7) -0.019(5) 0.031(5) 0.026(5)
C46 0.088(4) 0.085(4) 0.076(3) 0.013(3) 0.025(3) 0.056(3)
C47 0.126(5) 0.112(5) 0.101(4) -0.005(4) 0.023(4) 0.068(4)
C48 0.109(4) 0.088(4) 0.093(4) 0.031(3) 0.033(3) 0.054(4)
C49 0.068(3) 0.042(2) 0.055(2) 0.0121(19) 0.014(2) 0.026(2)
C50 0.084(3) 0.071(3) 0.053(2) 0.022(2) 0.020(2) 0.034(3)
C51 0.118(5) 0.097(4) 0.053(3) 0.019(3) -0.001(3) 0.053(4)
C52 0.072(3) 0.086(4) 0.079(3) 0.015(3) -0.004(3) 0.041(3)
C53 0.064(3) 0.049(3) 0.080(3) 0.013(2) 0.003(2) 0.028(2)
C54 0.057(3) 0.095(4) 0.116(4) 0.026(3) 0.014(3) 0.040(3)
O1 0.154(4) 0.076(3) 0.127(4) 0.042(3) 0.013(3) 0.040(3)
C55 0.129(12) 0.060(7) 0.154(14) 0.033(8) 0.011(11) 0.030(7)
C56 0.166(10) 0.130(10) 0.126(9) 0.037(7) 0.003(7) 0.074(8)
C57 0.204(13) 0.183(13) 0.207(13) 0.088(9) 0.055(9) 0.075(9)
C58 0.186(19) 0.034(6) 0.119(12) 0.013(6) -0.028(10) 0.016(7)
C55' 0.205(17) 0.188(17) 0.200(18) 0.028(10) 0.037(10) 0.093(11)
C56' 0.203(16) 0.203(16) 0.207(16) 0.049(10) 0.032(9) 0.100(11)
C57' 0.24(2) 0.066(10) 0.136(14) 0.055(10) 0.078(16) 0.090(13)
C58' 0.24(3) 0.24(3) 0.24(3) 0.053(12) 0.044(11) 0.096(15)

loop_
_atom_type_symbol
_atom_type_description
_atom_type_scat_dispersion_real
_atom_type_scat_dispersion_imag
_atom_type_scat_source
C C 0.0033 0.0016 'International Tables Vol C Tables 4.2.6.8 and 6.1.1.4'
H H 0.0000 0.0000 'International Tables Vol C Tables 4.2.6.8 and 6.1.1.4'
N N 0.0061 0.0033 'International Tables Vol C Tables 4.2.6.8 and 6.1.1.4'
O O 0.0106 0.0060 'International Tables Vol C Tables 4.2.6.8 and 6.1.1.4'
Eu Eu -0.1578 3.6682 'International Tables Vol C Tables 4.2.6.8 and 6.1.1.4'
K K 0.2009 0.2494 'International Tables Vol C Tables 4.2.6.8 and 6.1.1.4'

loop_
_geom_angle_atom_site_label_1
_geom_angle_atom_site_label_2
_geom_angle_atom_site_label_3
_geom_angle
N1 Eu1 N3 107.26(10)
N1 Eu1 N2 52.11(10)
N3 Eu1 N2 104.00(10)
N1 Eu1 N6 95.15(10)
N3 Eu1 N6 98.32(10)
N2 Eu1 N6 144.55(10)
N1 Eu1 N4 145.93(10)
N3 Eu1 N4 51.22(10)
N2 Eu1 N4 102.93(10)
N6 Eu1 N4 112.52(10)
N1 Eu1 N5 130.11(10)
N3 Eu1 N5 112.03(10)
N2 Eu1 N5 137.61(10)
N6 Eu1 N5 50.41(10)
N4 Eu1 N5 83.84(10)
N1 Eu1 C13 25.48(10)
N3 Eu1 C13 108.56(10)
N2 Eu1 C13 26.67(10)
N6 Eu1 C13 119.33(10)
N4 Eu1 C13 126.92(10)
N5 Eu1 C13 139.16(10)
N1 Eu1 C49 109.26(11)
N3 Eu1 C49 113.30(10)
N2 Eu1 C49 142.36(10)
N6 Eu1 C49 26.32(10)
N4 Eu1 C49 104.11(10)
N5 Eu1 C49 25.79(10)
C13 Eu1 C49 127.43(10)
N1 Eu1 C31 125.58(10)
N3 Eu1 C31 25.40(10)
N2 Eu1 C31 100.85(10)
N6 Eu1 C31 110.80(10)
N4 Eu1 C31 26.44(10)
N5 Eu1 C31 102.24(10)
C13 Eu1 C31 116.61(10)
C49 Eu1 C31 114.91(10)
N1 Eu1 K1 143.42(7)
N3 Eu1 K1 58.57(7)
N2 Eu1 K1 156.69(7)
N6 Eu1 K1 58.31(7)
N4 Eu1 K1 54.57(7)
N5 Eu1 K1 53.76(7)
C13 Eu1 K1 164.00(8)
C49 Eu1 K1 58.66(7)
C31 Eu1 K1 56.52(7)
O1 K1 N5 106.49(13)
O1 K1 N4 177.47(13)
N5 K1 N4 75.63(9)
O1 K1 N6 87.71(13)
N5 K1 N6 44.07(9)
N4 K1 N6 92.99(9)
O1 K1 N3 133.97(14)
N5 K1 N3 93.30(9)
N4 K1 N3 43.97(8)
N6 K1 N3 78.27(9)
O1 K1 C31 151.80(14)
N5 K1 C31 95.76(10)
N4 K1 C31 25.68(9)
N6 K1 C31 96.86(10)
N3 K1 C31 24.60(9)
O1 K1 C49 88.02(13)
N5 K1 C49 24.13(9)
N4 K1 C49 93.64(10)
N6 K1 C49 24.64(9)
N3 K1 C49 95.64(10)
C31 K1 C49 107.51(10)
O1 K1 C30 79.41(16)
N5 K1 C30 147.98(12)
N4 K1 C30 98.06(13)
N6 K1 C30 106.45(12)
N3 K1 C30 63.56(11)
C31 K1 C30 72.60(13)
C49 K1 C30 130.48(13)
O1 K1 C45 84.6(2)
N5 K1 C45 73.02(15)
N4 K1 C45 97.43(18)
N6 K1 C45 110.52(15)
N3 K1 C45 141.40(18)
C31 K1 C45 119.05(18)
C49 K1 C45 86.04(15)
C30 K1 C45 138.86(17)
O1 K1 C43 76.36(16)
N5 K1 C43 54.30(12)
N4 K1 C43 106.12(13)
N6 K1 C43 85.68(12)
N3 K1 C43 144.03(12)
C31 K1 C43 131.62(14)
C49 K1 C43 61.81(13)
C30 K1 C43 152.40(15)
C45 K1 C43 25.75(15)
O1 K1 C55 20.6(2)
N5 K1 C55 94.6(3)
N4 K1 C55 159.3(2)
N6 K1 C55 68.0(2)
N3 K1 C55 120.3(3)
C31 K1 C55 143.9(3)
C49 K1 C55 72.7(3)
C30 K1 C55 80.4(4)
C45 K1 C55 97.1(4)
C43 K1 C55 81.5(4)
O1 K1 C28 83.93(14)
N5 K1 C28 122.81(11)
N4 K1 C28 93.76(10)
N6 K1 C28 81.89(11)
N3 K1 C28 50.98(9)
C31 K1 C28 69.32(11)
C49 K1 C28 106.42(12)
C30 K1 C28 25.25(12)
C45 K1 C28 162.71(17)
C43 K1 C28 157.06(14)
C55 K1 C28 76.0(4)
C13 N1 C1 118.7(3)
C13 N1 Eu1 97.9(2)
C1 N1 Eu1 142.5(2)
C17 N2 C13 120.5(4)
C17 N2 Eu1 144.7(3)
C13 N2 Eu1 94.7(2)
C31 N3 C19 118.1(3)
C31 N3 Eu1 98.8(2)
C19 N3 Eu1 134.8(2)
C31 N3 K1 79.9(2)
C19 N3 K1 132.1(2)
Eu1 N3 K1 76.39(8)
C35 N4 C31 120.0(4)
C35 N4 Eu1 142.9(3)
C31 N4 Eu1 93.3(2)
C35 N4 K1 117.6(3)
C31 N4 K1 85.7(2)
Eu1 N4 K1 77.78(8)
C49 N5 C37 117.3(3)
C49 N5 Eu1 92.1(2)
C37 N5 Eu1 138.0(3)
C49 N5 K1 92.4(2)
C37 N5 K1 126.2(3)
Eu1 N5 K1 77.76(8)
C53 N6 C49 120.3(4)
C53 N6 Eu1 134.1(3)
C49 N6 Eu1 96.0(2)
C53 N6 K1 130.2(3)
C49 N6 K1 84.2(2)
Eu1 N6 K1 76.10(8)
C6 C1 C2 119.5(4)
C6 C1 N1 119.4(4)
C2 C1 N1 120.9(4)
C3 C2 C1 119.0(5)
C3 C2 C10 120.3(4)
C1 C2 C10 120.7(4)
C4 C3 C2 122.1(5)
C3 C4 C5 119.6(5)
C4 C5 C6 121.2(5)
C5 C6 C1 118.6(4)
C5 C6 C7 119.6(4)
C1 C6 C7 121.7(4)
C6 C7 C9 111.5(4)
C6 C7 C8 110.8(5)
C9 C7 C8 112.4(5)
C11 C10 C2 111.0(5)
C11 C10 C12 110.2(5)
C2 C10 C12 113.5(5)
N1 C13 N2 115.1(3)
N1 C13 C14 126.2(4)
N2 C13 C14 118.7(4)
N1 C13 Eu1 56.6(2)
N2 C13 Eu1 58.6(2)
C14 C13 Eu1 176.6(3)
C15 C14 C13 118.8(5)
C14 C15 C16 120.9(5)
C17 C16 C15 119.1(5)
N2 C17 C16 122.0(5)
N2 C17 C18 115.1(4)
C16 C17 C18 122.9(4)
C24 C19 C20 119.6(4)
C24 C19 N3 121.3(4)
C20 C19 N3 118.9(4)
C21 C20 C19 119.1(4)
C21 C20 C28 119.5(4)
C19 C20 C28 121.3(4)
C22 C21 C20 121.1(5)
C21 C22 C23 119.5(5)
C22 C23 C24 121.8(5)
C23 C24 C19 118.8(4)
C23 C24 C25 117.9(4)
C19 C24 C25 123.4(4)
C26 C25 C24 111.4(4)
C26 C25 C27 108.3(4)
C24 C25 C27 112.7(4)
C20 C28 C30 110.6(4)
C20 C28 C29 113.9(4)
C30 C28 C29 112.0(5)
C20 C28 K1 114.7(3)
C30 C28 K1 68.6(3)
C29 C28 K1 126.8(3)
C28 C30 K1 86.2(3)
N3 C31 N4 114.1(3)
N3 C31 C32 127.5(4)
N4 C31 C32 118.3(4)
N3 C31 Eu1 55.82(19)
N4 C31 Eu1 60.25(19)
C32 C31 Eu1 168.8(3)
N3 C31 K1 75.5(2)
N4 C31 K1 68.6(2)
C32 C31 K1 121.5(3)
Eu1 C31 K1 69.13(8)
C33 C32 C31 119.6(5)
C32 C33 C34 120.9(5)
C35 C34 C33 118.5(5)
N4 C35 C34 122.4(5)
N4 C35 C36 115.2(4)
C34 C35 C36 122.4(4)
C38 C37 C42 119.4(4)
C38 C37 N5 119.2(4)
C42 C37 N5 121.4(4)
C39 C38 C37 120.2(5)
C39 C38 C46 118.8(5)
C37 C38 C46 121.0(4)
C40 C39 C38 119.6(6)
C41 C40 C39 120.5(5)
C40 C41 C42 121.7(6)
C41 C42 C37 118.5(5)
C41 C42 C43 119.8(5)
C37 C42 C43 121.7(4)
C42 C43 C45 110.3(6)
C42 C43 C44 112.7(5)
C45 C43 C44 112.1(6)
C42 C43 K1 105.8(3)
C45 C43 K1 74.2(4)
C44 C43 K1 134.4(5)
C43 C45 K1 80.0(4)
C38 C46 C48 110.3(4)
C38 C46 C47 114.8(4)
C48 C46 C47 110.0(4)
N5 C49 N6 114.0(3)
N5 C49 C50 126.5(4)
N6 C49 C50 119.5(4)
N5 C49 Eu1 62.1(2)
N6 C49 Eu1 57.65(19)
C50 C49 Eu1 156.7(3)
N5 C49 K1 63.5(2)
N6 C49 K1 71.1(2)
C50 C49 K1 135.0(3)
Eu1 C49 K1 67.94(8)
C51 C50 C49 118.2(5)
C50 C51 C52 121.4(4)
C53 C52 C51 118.7(4)
N6 C53 C52 121.9(5)
N6 C53 C54 116.7(4)
C52 C53 C54 121.5(4)
C58' O1 C58 4(2)
C58' O1 C55 112.9(11)
C58 O1 C55 109.3(8)
C58' O1 C55' 101(2)
C58 O1 C55' 99.9(14)
C55 O1 C55' 34.8(11)
C58' O1 K1 130.1(10)
C58 O1 K1 133.5(6)
C55 O1 K1 117.0(5)
C55' O1 K1 120.2(10)
O1 C55 C56 106.4(10)
O1 C55 K1 42.4(4)
C56 C55 K1 143.7(13)
C57 C56 C55 104.1(11)
C56 C57 C58 103.6(10)
O1 C58 C57 105.0(10)
O1 C55' C56' 89.2(19)
C57' C56' C55' 95.4(14)
C56' C57' C58' 101.8(15)
O1 C58' C57' 103.5(18)

loop_
_geom_bond_atom_site_label_1
_geom_bond_atom_site_label_2
_geom_bond_distance
Eu1 N1 2.563(3)
Eu1 N3 2.582(3)
Eu1 N2 2.605(3)
Eu1 N6 2.610(3)
Eu1 N4 2.683(3)
Eu1 N5 2.717(3)
Eu1 C13 3.041(4)
Eu1 C49 3.072(4)
Eu1 C31 3.085(4)
Eu1 K1 3.5470(13)
K1 O1 2.665(4)
K1 N5 2.927(3)
K1 N4 2.957(3)
K1 N6 3.109(3)
K1 N3 3.114(3)
K1 C31 3.166(4)
K1 C49 3.269(4)
K1 C30 3.286(6)
K1 C45 3.376(9)
K1 C43 3.455(6)
K1 C55 3.521(14)
K1 C28 3.523(5)
N1 C13 1.321(5)
N1 C1 1.431(5)
N2 C17 1.342(5)
N2 C13 1.370(5)
N3 C31 1.339(5)
N3 C19 1.432(5)
N4 C35 1.348(5)
N4 C31 1.376(5)
N5 C49 1.337(5)
N5 C37 1.429(5)
N6 C53 1.346(5)
N6 C49 1.370(5)
C1 C6 1.404(6)
C1 C2 1.405(6)
C2 C3 1.378(6)
C2 C10 1.520(7)
C3 C4 1.363(7)
C4 C5 1.365(7)
C5 C6 1.401(6)
C6 C7 1.506(6)
C7 C9 1.524(8)
C7 C8 1.532(8)
C10 C11 1.511(8)
C10 C12 1.554(8)
C13 C14 1.438(6)
C14 C15 1.354(7)
C15 C16 1.383(8)
C16 C17 1.363(7)
C17 C18 1.503(7)
C19 C24 1.399(6)
C19 C20 1.406(6)
C20 C21 1.395(6)
C20 C28 1.500(6)
C21 C22 1.366(7)
C22 C23 1.372(7)
C23 C24 1.390(6)
C24 C25 1.526(6)
C25 C26 1.521(7)
C25 C27 1.536(7)
C28 C30 1.506(7)
C28 C29 1.547(7)
C31 C32 1.414(6)
C32 C33 1.364(7)
C33 C34 1.369(7)
C34 C35 1.366(7)
C35 C36 1.517(7)
C37 C38 1.395(6)
C37 C42 1.409(7)
C38 C39 1.393(6)
C38 C46 1.514(7)
C39 C40 1.385(9)
C40 C41 1.355(9)
C41 C42 1.395(7)
C42 C43 1.506(8)
C43 C45 1.524(8)
C43 C44 1.524(8)
C46 C48 1.531(7)
C46 C47 1.541(6)
C49 C50 1.423(6)
C50 C51 1.372(7)
C51 C52 1.376(7)
C52 C53 1.371(7)
C53 C54 1.492(6)
O1 C58' 1.35(4)
O1 C58 1.385(13)
O1 C55 1.389(14)
O1 C55' 1.54(3)
C55 C56 1.545(9)
C56 C57 1.501(9)
C57 C58 1.524(9)
C55' C56' 1.545(9)
C56' C57' 1.526(9)
C57' C58' 1.533(9)

loop_
_platon_squeeze_void_nr
_platon_squeeze_void_average_x
_platon_squeeze_void_average_y
_platon_squeeze_void_average_z
_platon_squeeze_void_volume
_platon_squeeze_void_count_electrons
1 0.000 0.000 0.000 17.9 -1.2
2 0.006 0.000 0.500 451.3 87.4
